data_2238079
loop_
_publ_author_name
'Ben Rhaiem, Tarek'
'Boughzala, Habib'
'Driss, Ahmed'

_publ_section_title
;
 Bis(1,4-diazoniabicyclo[2.2.2]octane)
 di-\m-chlorido-bis[tetrachloridoantimonate(III)] dihydrate
;
_journal_coeditor_code WM2740
_journal_issue 6
_journal_name_full 'Acta Crystallographica Section E'
_journal_page_first m330
_journal_paper_doi 10.1107/S160053681301307X
_journal_volume 69
_journal_year 2013
_chemical_formula_iupac '(C6 H14 N2)2 [Sb2 Cl10], 2H2 O'
_chemical_formula_moiety '2(C6 H14 N2 2+), Sb2 Cl10 4-, 2(H2 O)'
_chemical_formula_sum 'C12 H32 Cl10 N4 O2 Sb2'
_chemical_formula_weight 862.46
_chemical_melting_point 571
_chemical_name_systematic
;
Bis(1,4-diazoniabicyclo[2.2.2]octane)
di-\m-chlorido-bis[tetrachloridoantimonate(III)]
dihydrate
;
_space_group_IT_number 58
_symmetry_cell_setting orthorhombic
_symmetry_space_group_name_Hall '-P 2 2n'
_symmetry_space_group_name_H-M 'P n n m'
_atom_sites_solution_hydrogens geom
_atom_sites_solution_primary direct
_atom_sites_solution_secondary difmap
_audit_creation_method SHELXL-97
_cell_angle_alpha 90.00
_cell_angle_beta 90.00
_cell_angle_gamma 90.00
_cell_formula_units_Z 2
_cell_length_a 9.1620(10)
_cell_length_b 20.869(7)
_cell_length_c 7.566(2)
_cell_measurement_reflns_used 1700
_cell_measurement_temperature 298(2)
_cell_measurement_theta_max 27.0
_cell_measurement_theta_min 2.4
_cell_volume 1446.6(6)
_computing_cell_refinement 'CAD-4 EXPRESS (Duisenberg, 1992)'
_computing_data_collection 'CAD-4 EXPRESS (Duisenberg, 1992)'
_computing_data_reduction 'XCAD4 (Harms & Wocadlo, 1995)'
_computing_molecular_graphics 'DIAMOND (Brandenburg, 2006)'
_computing_publication_material 'publCIF (Westrip, 2010)'
_computing_structure_refinement 'SHELXL97 (Sheldrick, 2008)'
_computing_structure_solution 'SHELXS97 (Sheldrick, 2008)'
_diffrn_ambient_temperature 298(2)
_diffrn_measured_fraction_theta_full 0.999
_diffrn_measured_fraction_theta_max 0.999
_diffrn_measurement_device_type 'Enraf--Nonius CAD-4'
_diffrn_measurement_method 'non-profiled omega/2theta scans'
_diffrn_radiation_monochromator graphite
_diffrn_radiation_source 'fine-focus sealed tube'
_diffrn_radiation_type MoK\a
_diffrn_radiation_wavelength 0.71073
_diffrn_reflns_av_R_equivalents 0.0287
_diffrn_reflns_av_sigmaI/netI 0.0246
_diffrn_reflns_limit_h_max 11
_diffrn_reflns_limit_h_min -1
_diffrn_reflns_limit_k_max 1
_diffrn_reflns_limit_k_min -26
_diffrn_reflns_limit_l_max 3
_diffrn_reflns_limit_l_min -9
_diffrn_reflns_number 2797
_diffrn_reflns_theta_full 26.97
_diffrn_reflns_theta_max 26.97
_diffrn_reflns_theta_min 2.43
_diffrn_standards_decay_% 1
_diffrn_standards_interval_time 120
_diffrn_standards_number 2
_exptl_absorpt_coefficient_mu 2.809
_exptl_absorpt_correction_T_max 0.4312
_exptl_absorpt_correction_T_min 0.3341
_exptl_absorpt_correction_type psi-scan
_exptl_absorpt_process_details
;
(North <i>et al.</i>, 1968)
;
_exptl_crystal_colour colourless
_exptl_crystal_density_diffrn 1.980
_exptl_crystal_density_method 'not measured'
_exptl_crystal_description prism
_exptl_crystal_F_000 840
_exptl_crystal_size_max 0.50
_exptl_crystal_size_mid 0.43
_exptl_crystal_size_min 0.36
_refine_diff_density_max 0.591
_refine_diff_density_min -0.365
_refine_ls_extinction_coef 0.0099(5)
_refine_ls_extinction_expression Fc^*^=kFc[1+0.001xFc^2^\l^3^/sin(2\q)]^-1/4^
_refine_ls_extinction_method 'SHELXL97 (Sheldrick, 2008)'
_refine_ls_goodness_of_fit_ref 1.084
_refine_ls_hydrogen_treatment constr
_refine_ls_matrix_type full
_refine_ls_number_parameters 82
_refine_ls_number_reflns 1700
_refine_ls_number_restraints 0
_refine_ls_restrained_S_all 1.084
_refine_ls_R_factor_all 0.0289
_refine_ls_R_factor_gt 0.0227
_refine_ls_shift/su_max 0.001
_refine_ls_shift/su_mean 0.000
_refine_ls_structure_factor_coef Fsqd
_refine_ls_weighting_details 'calc w=1/[\s^2^(Fo^2^)+(0.0268P)^2^+1.1425P] where P=(Fo^2^+2Fc^2^)/3'
_refine_ls_weighting_scheme calc
_refine_ls_wR_factor_gt 0.0579
_refine_ls_wR_factor_ref 0.0608
_reflns_number_gt 1488
_reflns_number_total 1700
_reflns_threshold_expression I>2sigma(I)
_cod_data_source_file wm2740.cif
_cod_data_source_block I
_cod_original_cell_volume 1446.8(7)
_cod_database_code 2238079
_cod_database_fobs_code 2238079

loop_
_symmetry_equiv_pos_as_xyz
'x, y, z'
'-x, -y, z'
'x+1/2, -y+1/2, -z+1/2'
'-x+1/2, y+1/2, -z+1/2'
'-x, -y, -z'
'x, y, -z'
'-x-1/2, y-1/2, z-1/2'
'x-1/2, -y-1/2, z-1/2'

loop_
_atom_site_type_symbol
_atom_site_label
_atom_site_fract_x
_atom_site_fract_y
_atom_site_fract_z
_atom_site_U_iso_or_equiv
_atom_site_adp_type
_atom_site_calc_flag
_atom_site_refinement_flags
_atom_site_occupancy
_atom_site_symmetry_multiplicity
Sb Sb 0.40193(3) 0.407356(11) 0.5000 0.03327(11) Uani d S 1 2
Cl Cl1 0.16885(14) 0.46510(7) 0.5000 0.0678(4) Uani d S 1 2
Cl Cl2 0.62462(11) 0.31027(6) 0.5000 0.0471(3) Uani d S 1 2
Cl Cl3 0.30372(8) 0.33776(3) 0.26053(10) 0.04669(19) Uani d . 1 1
Cl Cl4 0.5000 0.5000 0.23812(14) 0.0534(3) Uani d S 1 2
N N1 0.3554(4) 0.20234(16) 0.5000 0.0406(8) Uani d S 1 2
H H1 0.3861 0.2438 0.5000 0.049 Uiso calc SR 1 2
N N2 0.2710(4) 0.09024(15) 0.5000 0.0443(8) Uani d S 1 2
H H2 0.2394 0.0489 0.5000 0.053 Uiso calc SR 1 2
C C1 0.1931(4) 0.20125(18) 0.5000 0.0433(9) Uani d S 1 2
H H1A 0.1563 0.2231 0.3961 0.052 Uiso calc PR 0.50 1
H H1B 0.1563 0.2231 0.6039 0.052 Uiso calc PR 0.50 1
C C2 0.1428(5) 0.1332(2) 0.5000 0.0537(12) Uani d S 1 2
H H2A 0.0836 0.1251 0.6039 0.064 Uiso calc PR 0.50 1
H H2B 0.0836 0.1251 0.3961 0.064 Uiso calc PR 0.50 1
C C3 0.4100(3) 0.17034(16) 0.6617(5) 0.0535(8) Uani d . 1 1
H H3A 0.3730 0.1921 0.7657 0.064 Uiso calc R 1 1
H H3B 0.5158 0.1720 0.6646 0.064 Uiso calc R 1 1
C C4 0.3595(4) 0.10141(15) 0.6615(5) 0.0541(8) Uani d . 1 1
H H4A 0.4432 0.0729 0.6626 0.065 Uiso calc R 1 1
H H4B 0.3013 0.0929 0.7660 0.065 Uiso calc R 1 1
O O 0.3071(4) -0.04203(13) 0.5000 0.0522(8) Uani d S 1 2

loop_
_atom_site_aniso_label
_atom_site_aniso_U_11
_atom_site_aniso_U_22
_atom_site_aniso_U_33
_atom_site_aniso_U_12
_atom_site_aniso_U_13
_atom_site_aniso_U_23
Sb 0.03290(16) 0.02973(15) 0.03718(16) -0.00263(10) 0.000 0.000
Cl1 0.0468(6) 0.0716(8) 0.0850(9) 0.0239(6) 0.000 0.000
Cl2 0.0379(5) 0.0543(6) 0.0492(6) 0.0080(4) 0.000 0.000
Cl3 0.0517(4) 0.0401(4) 0.0483(4) -0.0104(3) -0.0131(3) 0.0003(3)
Cl4 0.0639(7) 0.0548(6) 0.0414(5) 0.0027(5) 0.000 0.000
N1 0.0392(17) 0.0292(15) 0.053(2) -0.0064(13) 0.000 0.000
N2 0.050(2) 0.0268(15) 0.056(2) 0.0011(14) 0.000 0.000
C1 0.036(2) 0.0315(18) 0.062(3) 0.0061(16) 0.000 0.000
C2 0.0314(19) 0.039(2) 0.091(4) -0.0053(18) 0.000 0.000
C3 0.0447(16) 0.0601(19) 0.0557(19) -0.0037(14) -0.0143(15) -0.0024(16)
C4 0.0640(19) 0.0475(16) 0.0508(18) 0.0084(14) -0.0059(17) 0.0100(15)
O 0.0487(17) 0.0359(15) 0.072(2) -0.0019(13) 0.000 0.000

loop_
_atom_type_symbol
_atom_type_description
_atom_type_scat_dispersion_real
_atom_type_scat_dispersion_imag
_atom_type_scat_source
C C 0.0033 0.0016 'International Tables Vol C Tables 4.2.6.8 and 6.1.1.4'
H H 0.0000 0.0000 'International Tables Vol C Tables 4.2.6.8 and 6.1.1.4'
Cl Cl 0.1484 0.1585 'International Tables Vol C Tables 4.2.6.8 and 6.1.1.4'
N N 0.0061 0.0033 'International Tables Vol C Tables 4.2.6.8 and 6.1.1.4'
O O 0.0106 0.0060 'International Tables Vol C Tables 4.2.6.8 and 6.1.1.4'
Sb Sb -0.5866 1.5461 'International Tables Vol C Tables 4.2.6.8 and 6.1.1.4'

loop_
_geom_angle_atom_site_label_1
_geom_angle_atom_site_label_2
_geom_angle_atom_site_label_3
_geom_angle_site_symmetry_1
_geom_angle_site_symmetry_3
_geom_angle
Cl1 Sb Cl3 . 6_556 88.39(3)
Cl1 Sb Cl3 . . 88.39(3)
Cl3 Sb Cl3 6_556 . 93.37(3)
Cl1 Sb Cl2 . . 164.64(4)
Cl3 Sb Cl2 6_556 . 81.11(2)
Cl3 Sb Cl2 . . 81.11(2)
Cl4 Sb Cl3 . . 90.190(10)
Cl4 Sb Cl3 . 6_556 173.840(10)
Cl4 Sb Cl1 . . 86.69(4)
Cl4 Sb Cl2 . . 104.420(10)
C3 N1 C3 . 6_556 111.4(3)
C3 N1 C1 . . 109.3(2)
C3 N1 C1 6_556 . 109.3(2)
C3 N1 H1 . . 108.9
C3 N1 H1 6_556 . 108.9
C1 N1 H1 . . 108.9
C2 N2 C4 . 6_556 109.8(2)
C2 N2 C4 . . 109.8(2)
C4 N2 C4 6_556 . 110.8(4)
C2 N2 H2 . . 108.8
C4 N2 H2 6_556 . 108.8
C4 N2 H2 . . 108.8
N1 C1 C2 . . 108.9(3)
N1 C1 H1A . . 109.9
C2 C1 H1A . . 109.9
N1 C1 H1B . . 109.9
C2 C1 H1B . . 109.9
H1A C1 H1B . . 108.3
N2 C2 C1 . . 109.4(3)
N2 C2 H2A . . 109.8
C1 C2 H2A . . 109.8
N2 C2 H2B . . 109.8
C1 C2 H2B . . 109.8
H2A C2 H2B . . 108.2
N1 C3 C4 . . 109.0(3)
N1 C3 H3A . . 109.9
C4 C3 H3A . . 109.9
N1 C3 H3B . . 109.9
C4 C3 H3B . . 109.9
H3A C3 H3B . . 108.3
N2 C4 C3 . . 108.5(3)
N2 C4 H4A . . 110.0
C3 C4 H4A . . 110.0
N2 C4 H4B . . 110.0
C3 C4 H4B . . 110.0
H4A C4 H4B . . 108.4

loop_
_geom_bond_atom_site_label_1
_geom_bond_atom_site_label_2
_geom_bond_site_symmetry_2
_geom_bond_distance
Sb Cl1 . 2.4520(12)
Sb Cl3 6_556 2.4904(7)
Sb Cl3 . 2.4904(7)
Sb Cl2 . 2.8755(11)
Sb Cl4 . 2.9107(8)
N1 C3 . 1.481(4)
N1 C3 6_556 1.481(4)
N1 C1 . 1.487(5)
N1 H1 . 0.9100
N2 C2 . 1.478(5)
N2 C4 6_556 1.485(4)
N2 C4 . 1.485(4)
N2 H2 . 0.9100
C1 C2 . 1.492(6)
C1 H1A . 0.9700
C1 H1B . 0.9700
C2 H2A . 0.9700
C2 H2B . 0.9700
C3 C4 . 1.511(4)
C3 H3A . 0.9700
C3 H3B . 0.9700
C4 H4A . 0.9700
C4 H4B . 0.9700

loop_
_geom_hbond_atom_site_label_D
_geom_hbond_atom_site_label_H
_geom_hbond_atom_site_label_A
_geom_hbond_site_symmetry_A
_geom_hbond_distance_DH
_geom_hbond_distance_HA
_geom_hbond_distance_DA
_geom_hbond_angle_DHA
N1 H1 Cl2 1_555 0.91 2.59 3.340(4) 140
N1 H1 Cl3 1_555 0.91 2.77 3.390(3) 126
N1 H1 Cl3 6_556 0.91 2.77 3.390(3) 126
N2 H2 O 1_555 0.91 2.00 2.780(4) 143
